data_1529615
loop_
_publ_author_name
'Belokoneva, E.L.'
'Simonov, M.A.'
'Belov, N.V.'

_publ_section_title
;
 The crystal structure of Na, Cd-rhodonite Na Cd4 (Ge5 O14 (O H))
;
_journal_name_full 'Doklady Akademii Nauk SSSR'
_journal_page_first 1300
_journal_page_last 1303
_journal_volume 213
_journal_year 1973
_chemical_formula_sum 'Cd4 Ge5 H Na O15'
_chemical_name_systematic 'Na Cd4 (Ge5 O14 (O H))'
_space_group_IT_number 2
_symmetry_space_group_name_Hall '-P 1'
_symmetry_space_group_name_H-M 'P -1'
_cell_angle_alpha 68.9
_cell_angle_beta 95.95
_cell_angle_gamma 94.466
_cell_formula_units_Z 2
_cell_length_a 7.064
_cell_length_b 8.008
_cell_length_c 12.591
_cell_volume 660.289
_citation_journal_id_ASTM DANKAS
_cod_data_source_file Belokoneva_DANKAS_1973_426.cif
_cod_data_source_block H1Cd4Ge5Na1O15
_cod_original_cell_volume 660.2888
_cod_original_formula_sum 'H1 Cd4 Ge5 Na1 O15'
_cod_database_code 1529615

loop_
_symmetry_equiv_pos_as_xyz
x,y,z
-x,-y,-z

loop_
_atom_site_label
_atom_site_type_symbol
_atom_site_fract_x
_atom_site_fract_y
_atom_site_fract_z
_atom_site_occupancy
_atom_site_U_iso_or_equiv
O1 O-2 0.437 0.243 0.685 1 0.0
O6 O-2 0.256 0.961 0.85 1 0.0
O12 O-2 0.071 0.656 0.618 1 0.0
Ge1 Ge+4 0.425 0.132 0.831 1 0.0
Ge4 Ge+4 0.222 0.358 0.954 1 0.0
Ge5 Ge+4 0.121 0.496 0.349 1 0.0
O7 O-2 0.361 0.34 0.083 1 0.0
Cd4 Cd+2 0.271 0.715 0.02 1 0.0
O4 O-2 0.294 0.428 0.467 1 0.0
Cd2 Cd+2 0.127 0.872 0.439 1 0.0
Ge2 Ge+4 0.359 0.207 0.559 1 0.0
O15 O-2 0.471 0.777 0.703 1 0.0
Ge3 Ge+4 0.304 0.277 0.224 1 0.0
O5 O-2 0.168 0.049 0.574 1 0.0
Cd3 Cd+2 0.17 0.801 0.738 1 0.0
Na1 Na+1 0.376 0.536 0.64 1 0.0
O10 O-2 0.299 0.475 0.232 1 0.0
O2 O-2 0.029 0.2 0.972 1 0.0
O9 O-2 0.069 0.716 0.322 1 0.0
O14 O-2 0.165 0.579 0.904 1 0.0
O11 O-2 0.439 0.831 0.496 1 0.0
O3 O-2 0.133 0.121 0.263 1 0.0
O8 O-2 0.381 0.325 0.863 1 0.0
O13 O-2 0.356 0.925 0.09 1 0.0
Cd1 Cd+2 0.059 0.94 0.151 1 0.0
